data_1529823
loop_
_publ_author_name
'Dubler, E.'
'Linowsky, L.'
'Oswald, H.R.'
'Matthieu, J.P.'

_publ_section_title
;
 Synthese, Kristallstruktur und thermische Entwaesserung von Cs Mn F4 (H2
 O)2
;
_journal_name_full 'Helvetica Chimica Acta'
_journal_page_first 1589
_journal_page_last 1600
_journal_volume 60
_journal_year 1977
_chemical_formula_sum 'Cs F4 H4 Mn O2'
_chemical_name_systematic 'Cs (Mn F4 (H2 O)2)'
_space_group_IT_number 5
_symmetry_space_group_name_Hall 'C 2y'
_symmetry_space_group_name_H-M 'C 1 2 1'
_cell_angle_alpha 90
_cell_angle_beta 131.46
_cell_angle_gamma 90
_cell_formula_units_Z 4
_cell_length_a 11.891
_cell_length_b 6.589
_cell_length_c 10.558
_cell_volume 619.932
_citation_journal_id_ASTM HCACAV
_cod_data_source_file Dubler_HCACAV_1977_121.cif
_cod_data_source_block H4Cs1F4Mn1O2
_cod_original_cell_volume 619.9315
_cod_original_formula_sum 'H4 Cs1 F4 Mn1 O2'
_cod_database_code 1529823

loop_
_symmetry_equiv_pos_as_xyz
x,y,z
-x,y,-z
x+1/2,y+1/2,z
-x+1/2,y+1/2,-z

loop_
_atom_site_label
_atom_site_type_symbol
_atom_site_fract_x
_atom_site_fract_y
_atom_site_fract_z
_atom_site_occupancy
_atom_site_U_iso_or_equiv
F1 F-1 0.3557 0.0785 0.2613 1 0.0
H2 H+1 0.244 0.838 0.42 1 0.0
O1 O-2 0.3447 0.8988 0.4759 1 0.0
H1 H+1 0.358 0.97 0.402 1 0.0
F2 F-1 0.0782 0.7548 0.3074 1 0.0
F4 F-1 0.135 0.4226 0.2333 1 0.0
Cs2 Cs+1 0 0.9709 0.5 1 0.0
H3 H+1 0.247 0.654 0.068 1 0.0
F3 F-1 0.4249 0.7381 0.191 1 0.0
Mn1 Mn+3 0.5001 0 0.2502 1 0.0
H4 H+1 0.131 0.528 0.085 1 0.0
Cs1 Cs+1 0 0.0278 0 1 0.0
O2 O-2 0.1456 0.5911 0.01 1 0.0
